data_4336697
loop_
_publ_author_name
'Keitaro Tezuka'
'Yoshimi Tokuhara'
'Makoto Wakeshima'
'Yue Jin Shan'
'Hideo Imoto'
'Yukio Hinatsu'

_publ_section_title
;
 Crystal Structures and Properties of Europium Aluminum Oxynitride
 Eu2AlO3.75N0.1 and Europium Aluminum Oxide EuAl2O4
;
_journal_name_full 'Inorganic Chemistry'
_journal_page_first 12972
_journal_page_last 12979
_journal_paper_doi 10.1021/ic4013334
_journal_volume 52
_journal_year 2013
_chemical_formula_moiety 'Al2 Eu O4'
_chemical_formula_sum 'Al2 Eu O4'
_chemical_formula_weight 539.849
_space_group_IT_number 4
_symmetry_cell_setting monoclinic
_symmetry_Int_Tables_number 4
_symmetry_space_group_name_Hall 'P 2yb'
_symmetry_space_group_name_H-M 'P 1 21 1'
_audit_update_record
;
2013-05-30 # Formatted by publCIF
;
_cell_angle_alpha 90
_cell_angle_beta 93.1854(12)
_cell_angle_gamma 90
_cell_formula_units_Z 4
_cell_length_a 8.44478(11)
_cell_length_b 8.82388(12)
_cell_length_c 5.15643(7)
_cell_measurement_temperature 298
_cell_volume 383.641(9)
_diffrn_measurement_device_type 'Rigaku RINT2200'
_diffrn_radiation_type CuKa1
_diffrn_radiation_wavelength 1.540593
_exptl_crystal_density_diffrn 4.673326
_exptl_crystal_F_000 484.000
_pd_phase_name EuAl2O4
_cod_data_source_file ic4013334_si_002.cif
_cod_data_source_block EuAl2O4
_cod_original_cell_volume 383.642(9)
_cod_original_sg_symbol_Hall P2yb
_cod_original_sg_symbol_H-M 'P 21'
_cod_database_code 4336697

loop_
_symmetry_equiv_pos_as_xyz
'x, y, z'
'-x, y+1/2, -z'

loop_
_atom_site_label
_atom_site_occupancy
_atom_site_fract_x
_atom_site_fract_y
_atom_site_fract_z
_atom_site_adp_type
_atom_site_B_iso_or_equiv
_atom_site_type_symbol
Eu1 1.0 0.49263(18) 0.000000 0.2517(3) Biso 0.657719 Eu
Eu2 1.0 0.02671(16) 0.9928(4) 0.2005(3) Biso 0.565325 Eu
Al1 1.0 0.1935(13) 0.8178(12) 0.7090(17) Biso 0.679814 Al
Al2 1.0 0.8014(14) 0.8317(12) 0.7379(18) Biso 0.679814 Al
Al3 1.0 0.7034(15) 0.6576(12) 0.2350(19) Biso 0.679814 Al
Al4 1.0 0.6837(13) 0.1655(13) 0.7984(18) Biso 0.679814 Al
O1 1.0 0.270(3) 0.185(2) 0.428(5) Biso 0.473751 O
O2 1.0 0.738(3) 0.334(3) 0.599(4) Biso 0.473751 O
O3 1.0 0.3239(12) 0.502(3) 0.344(3) Biso 0.473751 O
O4 1.0 0.2633(13) 0.975(3) 0.879(2) Biso 0.473751 O
O5 1.0 0.1703(17) 0.2936(18) 0.936(4) Biso 0.473751 O
O6 1.0 0.2173(17) 0.6652(19) 0.891(4) Biso 0.473751 O
O7 1.0 0.489(2) 0.2205(17) 0.874(3) Biso 0.473751 O
O8 1.0 0.9914(18) 0.8767(15) 0.635(3) Biso 0.473751 O

loop_
_atom_site_aniso_label
_atom_site_aniso_U_11
_atom_site_aniso_U_22
_atom_site_aniso_U_33
_atom_site_aniso_U_12
_atom_site_aniso_U_13
_atom_site_aniso_U_23
Eu1 0.00833 0.00833 0.00833 0.00000 0.00046 0.00000
Eu2 0.00716 0.00716 0.00716 0.00000 0.00040 0.00000
Al1 0.00861 0.00861 0.00861 0.00000 0.00048 0.00000
Al2 0.00861 0.00861 0.00861 0.00000 0.00048 0.00000
Al3 0.00861 0.00861 0.00861 0.00000 0.00048 0.00000
Al4 0.00861 0.00861 0.00861 0.00000 0.00048 0.00000
O1 0.00600 0.00600 0.00600 0.00000 0.00033 0.00000
O2 0.00600 0.00600 0.00600 0.00000 0.00033 0.00000
O3 0.00600 0.00600 0.00600 0.00000 0.00033 0.00000
O4 0.00600 0.00600 0.00600 0.00000 0.00033 0.00000
O5 0.00600 0.00600 0.00600 0.00000 0.00033 0.00000
O6 0.00600 0.00600 0.00600 0.00000 0.00033 0.00000
O7 0.00600 0.00600 0.00600 0.00000 0.00033 0.00000
O8 0.00600 0.00600 0.00600 0.00000 0.00033 0.00000
